data_4500365
loop_
_publ_author_name
'Niu, Jingyang'
'Wang, Guan'
'Zhao, Junwei'
'Sui, Yunxia'
'Ma, Pengtao'
'Wang, Jingping'

_publ_section_title
;
 Zero- or One-Dimensional Organic&#x2212;Inorganic Hybrid Polyoxoniobates
 Constructed from Decaniobate Units and Transition-Metal Complexes
;
_journal_issue 4
_journal_name_full 'Crystal Growth &amp; Design'
_journal_page_first 1253
_journal_paper_doi 10.1021/cg1014829
_journal_volume 11
_journal_year 2011
_chemical_formula_sum 'C70 H73 N14 Nb10 Ni3 O36.5'
_chemical_formula_weight 2799.65
_chemical_name_systematic
;

 ?

;
_space_group_IT_number 2
_symmetry_cell_setting triclinic
_symmetry_space_group_name_Hall '-P 1'
_symmetry_space_group_name_H-M 'P -1'
_atom_sites_solution_hydrogens geom
_atom_sites_solution_primary direct
_atom_sites_solution_secondary difmap
_audit_creation_method SHELXL-97
_cell_angle_alpha 80.884(3)
_cell_angle_beta 89.686(3)
_cell_angle_gamma 89.727(3)
_cell_formula_units_Z 2
_cell_length_a 14.139(3)
_cell_length_b 14.160(3)
_cell_length_c 24.201(5)
_cell_measurement_reflns_used 9944
_cell_measurement_temperature 296(2)
_cell_measurement_theta_max 28.14
_cell_measurement_theta_min 2.51
_cell_volume 4783.9(17)
_computing_cell_refinement 'Bruker SMART'
_computing_data_collection 'Bruker SMART'
_computing_data_reduction 'Bruker SAINT'
_computing_molecular_graphics 'Bruker SHELXTL'
_computing_publication_material 'Bruker SHELXTL'
_computing_structure_refinement 'SHELXL-97 (Sheldrick, 1997)'
_computing_structure_solution 'SHELXS-97 (Sheldrick, 1990)'
_diffrn_ambient_temperature 296(2)
_diffrn_measured_fraction_theta_full 0.985
_diffrn_measured_fraction_theta_max 0.985
_diffrn_measurement_device_type 'CCD area detector'
_diffrn_measurement_method 'phi and omega scans'
_diffrn_radiation_monochromator graphite
_diffrn_radiation_source 'fine-focus sealed tube'
_diffrn_radiation_type MoK\a
_diffrn_radiation_wavelength 0.71073
_diffrn_reflns_av_R_equivalents 0.0207
_diffrn_reflns_av_sigmaI/netI 0.0434
_diffrn_reflns_limit_h_max 15
_diffrn_reflns_limit_h_min -16
_diffrn_reflns_limit_k_max 13
_diffrn_reflns_limit_k_min -16
_diffrn_reflns_limit_l_max 27
_diffrn_reflns_limit_l_min -28
_diffrn_reflns_number 24144
_diffrn_reflns_theta_full 25.00
_diffrn_reflns_theta_max 25.00
_diffrn_reflns_theta_min 1.67
_exptl_absorpt_coefficient_mu 1.811
_exptl_absorpt_correction_T_max 0.6406
_exptl_absorpt_correction_T_min 0.5780
_exptl_absorpt_correction_type multi-scan
_exptl_absorpt_process_details SADABS
_exptl_crystal_colour purple
_exptl_crystal_density_diffrn 1.943
_exptl_crystal_density_method 'not measured'
_exptl_crystal_description block
_exptl_crystal_F_000 2754
_exptl_crystal_size_max 0.34
_exptl_crystal_size_mid 0.33
_exptl_crystal_size_min 0.27
_refine_diff_density_max 0.908
_refine_diff_density_min -0.778
_refine_diff_density_rms 0.117
_refine_ls_extinction_method none
_refine_ls_goodness_of_fit_ref 1.065
_refine_ls_hydrogen_treatment constr
_refine_ls_matrix_type full
_refine_ls_number_parameters 1244
_refine_ls_number_reflns 16590
_refine_ls_number_restraints 0
_refine_ls_restrained_S_all 1.065
_refine_ls_R_factor_all 0.0553
_refine_ls_R_factor_gt 0.0384
_refine_ls_shift/su_max 0.001
_refine_ls_shift/su_mean 0.000
_refine_ls_structure_factor_coef Fsqd
_refine_ls_weighting_details 'calc w=1/[\s^2^(Fo^2^)+(0.0582P)^2^+2.2246P] where P=(Fo^2^+2Fc^2^)/3'
_refine_ls_weighting_scheme calc
_refine_ls_wR_factor_gt 0.1031
_refine_ls_wR_factor_ref 0.1102
_reflns_number_gt 12874
_reflns_number_total 16590
_reflns_threshold_expression >2sigma(I)
_cod_data_source_file cg1014829_si_002.cif
_cod_data_source_block njy1(2)
_cod_depositor_comments
;
The following automatic conversions were performed:

'_symmetry_cell_setting' value 'Triclinic' changed to 'triclinic'
according to /home/saulius/struct/CIF-dictionaries/cif_core.dic
dictionary named 'cif_core.dic' version 2.4.1 from
2010-06-29.

'_exptl_absorpt_correction_type' value 'Multi-scan'
changed to 'multi-scan' according to
/home/saulius/struct/CIF-dictionaries/cif_core.dic dictionary named
'cif_core.dic' version 2.4.1 from 2010-06-29.

Automatic conversion script
Id: cif_fix_values 1715 2011-07-08 13:25:40Z adriana 
;
_cod_original_cell_volume 4784.2(15)
_cod_original_sg_symbol_H-M P-1
_cod_original_formula_sum 'C70 H73 N14 Nb10 Ni3 O36.50'
_cod_database_code 4500365

loop_
_symmetry_equiv_pos_as_xyz
'x, y, z'
'-x, -y, -z'

loop_
_atom_site_label
_atom_site_type_symbol
_atom_site_fract_x
_atom_site_fract_y
_atom_site_fract_z
_atom_site_U_iso_or_equiv
_atom_site_adp_type
_atom_site_occupancy
_atom_site_symmetry_multiplicity
_atom_site_calc_flag
_atom_site_refinement_flags
Nb1 Nb -0.02746(3) 0.69406(3) -0.05153(2) 0.02669(12) Uani 1 1 d .
Nb2 Nb -0.16231(3) 0.58200(3) 0.047743(19) 0.02539(11) Uani 1 1 d .
Nb3 Nb -0.06104(3) 0.42495(4) 0.147551(19) 0.02915(12) Uani 1 1 d .
Nb4 Nb 0.07374(3) 0.53983(3) 0.049882(18) 0.02344(11) Uani 1 1 d .
Nb5 Nb 0.20460(3) 0.65142(3) -0.05247(2) 0.02803(12) Uani 1 1 d .
Nb6 Nb -0.32606(3) -0.01359(3) 0.43964(2) 0.02764(12) Uani 1 1 d .
Nb7 Nb -0.40716(3) -0.17955(3) 0.53800(2) 0.02899(12) Uani 1 1 d .
Nb8 Nb -0.63820(3) -0.21817(3) 0.55143(2) 0.03221(12) Uani 1 1 d .
Nb9 Nb -0.56138(3) -0.05256(3) 0.450372(19) 0.02600(11) Uani 1 1 d .
Nb10 Nb -0.47968(4) 0.11430(4) 0.35280(2) 0.03376(13) Uani 1 1 d .
Ni1 Ni -0.22459(5) 0.82521(5) -0.00885(3) 0.03086(16) Uani 1 1 d .
Ni2 Ni -0.17546(5) -0.21696(5) 0.48208(3) 0.03402(17) Uani 1 1 d .
Ni3 Ni -0.59176(5) 0.54302(5) 0.26540(3) 0.03281(17) Uani 1 1 d .
O1 O -0.0224(2) 0.6785(3) -0.12828(14) 0.0324(8) Uani 1 1 d .
O2 O -0.2513(2) 0.4822(3) 0.04638(14) 0.0305(8) Uani 1 1 d .
O3 O -0.0585(3) 0.4099(3) 0.22051(15) 0.0418(10) Uani 1 1 d .
O4 O 0.1306(2) 0.4166(2) 0.03693(14) 0.0267(8) Uani 1 1 d .
O5 O 0.3047(3) 0.7221(3) -0.05479(17) 0.0449(10) Uani 1 1 d .
O6 O -0.1042(2) 0.7911(3) -0.04849(16) 0.0360(9) Uani 1 1 d .
O7 O -0.2259(2) 0.6911(3) 0.04254(15) 0.0339(9) Uani 1 1 d .
O8 O -0.1320(2) 0.5459(3) 0.12483(15) 0.0328(8) Uani 1 1 d .
O9 O -0.1708(2) 0.3530(3) 0.13004(14) 0.0323(8) Uani 1 1 d .
O10 O 0.0569(2) 0.5104(3) 0.12513(14) 0.0324(8) Uani 1 1 d .
O11 O 0.1778(2) 0.6152(3) 0.03281(14) 0.0295(8) Uani 1 1 d .
O12 O 0.0972(2) 0.7409(2) -0.04901(15) 0.0315(8) Uani 1 1 d .
O13 O -0.0557(2) 0.4521(2) 0.04297(13) 0.0237(7) Uani 1 1 d .
O14 O -0.0246(2) 0.6405(2) 0.03442(14) 0.0263(8) Uani 1 1 d .
O15 O -0.2752(2) 0.1082(3) 0.44470(15) 0.0327(8) Uani 1 1 d .
O16 O -0.4121(3) -0.1778(3) 0.61628(15) 0.0364(9) Uani 1 1 d .
O17 O -0.7109(3) -0.3166(3) 0.55550(18) 0.0477(11) Uani 1 1 d .
O18 O -0.6529(2) 0.0397(2) 0.47361(14) 0.0292(8) Uani 1 1 d .
O19 O -0.4932(3) 0.1394(3) 0.28075(17) 0.0535(12) Uani 1 1 d .
O20 O -0.3977(3) 0.2123(3) 0.37197(15) 0.0381(9) Uani 1 1 d .
O21 O -0.2282(3) -0.0906(3) 0.43734(15) 0.0367(9) Uani 1 1 d .
O22 O -0.3026(3) -0.2403(3) 0.52518(16) 0.0382(9) Uani 1 1 d .
O23 O -0.5100(2) -0.2649(2) 0.53653(16) 0.0346(9) Uani 1 1 d .
O24 O -0.6330(2) -0.1604(3) 0.46636(15) 0.0342(9) Uani 1 1 d .
O25 O -0.5618(3) -0.0087(3) 0.37500(15) 0.0353(9) Uani 1 1 d .
O26 O -0.3726(3) 0.0219(3) 0.36490(15) 0.0357(9) Uani 1 1 d .
O27 O -0.4355(2) -0.1166(2) 0.45453(14) 0.0276(8) Uani 1 1 d .
O28 O -0.4668(2) 0.0696(2) 0.45802(14) 0.0275(8) Uani 1 1 d .
N1 N -0.3127(3) 0.7699(3) -0.06372(19) 0.0359(11) Uani 1 1 d .
N2 N -0.3576(3) 0.8586(3) 0.02078(19) 0.0381(11) Uani 1 1 d .
N3 N -0.2129(3) 0.9639(3) -0.05132(19) 0.0366(11) Uani 1 1 d .
N4 N -0.1448(3) 0.8870(3) 0.0463(2) 0.0398(12) Uani 1 1 d .
N5 N -0.2197(3) -0.2931(4) 0.4211(2) 0.0461(13) Uani 1 1 d .
N6 N -0.1377(4) -0.3569(4) 0.5165(2) 0.0496(14) Uani 1 1 d .
N7 N -0.0409(3) -0.1895(3) 0.4481(2) 0.0370(11) Uani 1 1 d .
N8 N -0.1126(3) -0.1509(4) 0.5428(2) 0.0394(12) Uani 1 1 d .
N9 N -0.5280(3) 0.6725(3) 0.2734(2) 0.0399(12) Uani 1 1 d .
N10 N -0.5912(3) 0.5373(4) 0.35216(19) 0.0389(11) Uani 1 1 d .
N11 N -0.7266(3) 0.6042(3) 0.25863(19) 0.0384(11) Uani 1 1 d .
N12 N -0.6758(3) 0.4228(3) 0.26815(18) 0.0352(11) Uani 1 1 d .
N13 N -0.5712(3) 0.5595(3) 0.17790(18) 0.0367(11) Uani 1 1 d .
N14 N -0.4650(3) 0.4744(3) 0.25994(18) 0.0336(11) Uani 1 1 d .
C1 C -0.2845(5) 0.7219(5) -0.1039(2) 0.0485(16) Uani 1 1 d .
H1A H -0.2201 0.7175 -0.1110 0.058 Uiso 1 1 calc R
C2 C -0.3473(5) 0.6781(5) -0.1357(3) 0.0622(19) Uiso 1 1 d .
H2A H -0.3255 0.6446 -0.1634 0.075 Uiso 1 1 calc R
C3 C -0.4387(6) 0.6852(7) -0.1258(4) 0.088(3) Uani 1 1 d .
H3A H -0.4818 0.6570 -0.1470 0.105 Uiso 1 1 calc R
C4 C -0.4713(5) 0.7344(6) -0.0839(4) 0.074(2) Uani 1 1 d .
H4A H -0.5357 0.7394 -0.0768 0.088 Uiso 1 1 calc R
C5 C -0.4055(4) 0.7758(4) -0.0530(3) 0.0414(14) Uani 1 1 d .
C6 C -0.4298(4) 0.8279(5) -0.0070(3) 0.0440(15) Uani 1 1 d .
C7 C -0.5224(5) 0.8455(6) 0.0075(4) 0.073(2) Uani 1 1 d .
H7A H -0.5719 0.8234 -0.0121 0.087 Uiso 1 1 calc R
C8 C -0.5408(6) 0.8930(6) 0.0487(4) 0.077(3) Uani 1 1 d .
H8A H -0.6031 0.9046 0.0583 0.093 Uiso 1 1 calc R
C9 C -0.4676(6) 0.9257(6) 0.0775(3) 0.076(3) Uani 1 1 d .
H9A H -0.4793 0.9596 0.1067 0.091 Uiso 1 1 calc R
C10 C -0.3751(5) 0.9067(5) 0.0618(3) 0.0531(17) Uani 1 1 d .
H10A H -0.3248 0.9286 0.0809 0.064 Uiso 1 1 calc R
C11 C -0.2457(4) 0.9972(5) -0.1020(3) 0.0466(16) Uani 1 1 d .
H11A H -0.2741 0.9544 -0.1221 0.056 Uiso 1 1 calc R
C12 C -0.2400(5) 1.0920(5) -0.1264(3) 0.0581(19) Uani 1 1 d .
H12A H -0.2632 1.1131 -0.1621 0.070 Uiso 1 1 calc R
C13 C -0.1981(6) 1.1543(5) -0.0953(3) 0.065(2) Uani 1 1 d .
H13A H -0.1943 1.2190 -0.1099 0.078 Uiso 1 1 calc R
C14 C -0.1624(5) 1.1218(5) -0.0434(3) 0.0581(18) Uani 1 1 d .
H14A H -0.1346 1.1637 -0.0224 0.070 Uiso 1 1 calc R
C15 C -0.1685(4) 1.0249(4) -0.0229(3) 0.0427(15) Uani 1 1 d .
C16 C -0.1266(4) 0.9801(4) 0.0309(3) 0.0440(15) Uani 1 1 d .
C17 C -0.0708(6) 1.0300(5) 0.0636(3) 0.069(2) Uani 1 1 d .
H17A H -0.0607 1.0952 0.0530 0.083 Uiso 1 1 calc R
C18 C -0.0310(6) 0.9828(6) 0.1114(4) 0.073(2) Uani 1 1 d .
H18A H 0.0076 1.0150 0.1332 0.088 Uiso 1 1 calc R
C19 C -0.0487(5) 0.8883(6) 0.1265(3) 0.066(2) Uani 1 1 d .
H19A H -0.0229 0.8551 0.1593 0.080 Uiso 1 1 calc R
C20 C -0.1054(5) 0.8412(5) 0.0932(3) 0.0516(17) Uani 1 1 d .
H20A H -0.1164 0.7761 0.1037 0.062 Uiso 1 1 calc R
C21 C -0.2545(5) -0.2550(6) 0.3729(3) 0.065(2) Uani 1 1 d .
H21A H -0.2659 -0.1894 0.3670 0.079 Uiso 1 1 calc R
C22 C -0.2755(7) -0.3041(8) 0.3302(4) 0.100(3) Uiso 1 1 d .
H22A H -0.2946 -0.2737 0.2952 0.120 Uiso 1 1 calc R
C23 C -0.2668(10) -0.3965(11) 0.3424(6) 0.159(5) Uiso 1 1 d .
H23A H -0.2857 -0.4338 0.3161 0.191 Uiso 1 1 calc R
C24 C -0.2303(9) -0.4425(10) 0.3935(6) 0.135(4) Uiso 1 1 d .
H24A H -0.2235 -0.5086 0.4011 0.162 Uiso 1 1 calc R
C25 C -0.2050(6) -0.3853(6) 0.4317(4) 0.072(2) Uani 1 1 d .
C26 C -0.1629(5) -0.4227(5) 0.4850(3) 0.062(2) Uani 1 1 d .
C27 C -0.1505(8) -0.5202(6) 0.5028(4) 0.100(3) Uani 1 1 d .
H27A H -0.1686 -0.5661 0.4814 0.120 Uiso 1 1 calc R
C28 C -0.1096(8) -0.5434(9) 0.5541(5) 0.116(4) Uiso 1 1 d .
H28A H -0.0987 -0.6079 0.5672 0.139 Uiso 1 1 calc R
C29 C -0.0835(7) -0.4800(7) 0.5877(4) 0.097(3) Uiso 1 1 d .
H29A H -0.0569 -0.4993 0.6227 0.116 Uiso 1 1 calc R
C30 C -0.0993(5) -0.3830(5) 0.5661(4) 0.070(2) Uani 1 1 d .
H30A H -0.0822 -0.3365 0.5873 0.084 Uiso 1 1 calc R
C31 C -0.0108(4) -0.2083(4) 0.3990(3) 0.0436(15) Uani 1 1 d .
H31A H -0.0537 -0.2304 0.3750 0.052 Uiso 1 1 calc R
C32 C 0.0826(5) -0.1957(5) 0.3825(3) 0.0550(18) Uani 1 1 d .
H32A H 0.1017 -0.2068 0.3472 0.066 Uiso 1 1 calc R
C33 C 0.1455(5) -0.1673(5) 0.4179(3) 0.0607(19) Uani 1 1 d .
H33A H 0.2094 -0.1635 0.4084 0.073 Uiso 1 1 calc R
C34 C 0.1156(4) -0.1442(5) 0.4676(3) 0.0556(18) Uani 1 1 d .
H34A H 0.1578 -0.1213 0.4917 0.067 Uiso 1 1 calc R
C35 C 0.0200(4) -0.1556(4) 0.4815(2) 0.0376(13) Uani 1 1 d .
C36 C -0.0196(4) -0.1295(4) 0.5335(3) 0.0404(14) Uani 1 1 d .
C37 C 0.0310(5) -0.0847(5) 0.5706(3) 0.0531(17) Uani 1 1 d .
H37A H 0.0945 -0.0703 0.5639 0.064 Uiso 1 1 calc R
C38 C -0.0130(5) -0.0618(5) 0.6170(3) 0.0609(19) Uani 1 1 d .
H38A H 0.0204 -0.0324 0.6426 0.073 Uiso 1 1 calc R
C39 C -0.1046(5) -0.0821(5) 0.6253(3) 0.0597(19) Uani 1 1 d .
H39A H -0.1355 -0.0652 0.6564 0.072 Uiso 1 1 calc R
C40 C -0.1542(5) -0.1281(5) 0.5881(3) 0.0469(16) Uani 1 1 d .
H40A H -0.2176 -0.1431 0.5950 0.056 Uiso 1 1 calc R
C41 C -0.4951(5) 0.7389(5) 0.2311(3) 0.0522(17) Uani 1 1 d .
H41A H -0.4936 0.7239 0.1950 0.063 Uiso 1 1 calc R
C42 C -0.4647(6) 0.8253(5) 0.2391(3) 0.069(2) Uani 1 1 d .
H42A H -0.4437 0.8693 0.2089 0.083 Uiso 1 1 calc R
C43 C -0.4649(7) 0.8483(5) 0.2919(4) 0.082(3) Uani 1 1 d .
H43A H -0.4428 0.9073 0.2985 0.099 Uiso 1 1 calc R
C44 C -0.4979(6) 0.7830(5) 0.3342(3) 0.071(2) Uani 1 1 d .
H44A H -0.4997 0.7974 0.3704 0.085 Uiso 1 1 calc R
C45 C -0.5290(4) 0.6951(4) 0.3241(3) 0.0419(14) Uani 1 1 d .
C46 C -0.5634(4) 0.6193(4) 0.3695(2) 0.0416(14) Uani 1 1 d .
C47 C -0.5643(6) 0.6288(5) 0.4251(3) 0.061(2) Uani 1 1 d .
H47A H -0.5443 0.6852 0.4364 0.073 Uiso 1 1 calc R
C48 C -0.5955(6) 0.5531(5) 0.4639(3) 0.069(2) Uani 1 1 d .
H48A H -0.5985 0.5592 0.5016 0.082 Uiso 1 1 calc R
C49 C -0.6218(5) 0.4693(5) 0.4473(3) 0.0566(18) Uani 1 1 d .
H49A H -0.6409 0.4170 0.4731 0.068 Uiso 1 1 calc R
C50 C -0.6191(4) 0.4652(5) 0.3911(2) 0.0455(15) Uani 1 1 d .
H50A H -0.6378 0.4087 0.3794 0.055 Uiso 1 1 calc R
C51 C -0.7477(5) 0.6980(5) 0.2543(3) 0.0492(16) Uani 1 1 d .
H51A H -0.6992 0.7409 0.2577 0.059 Uiso 1 1 calc R
C52 C -0.8374(5) 0.7326(5) 0.2450(3) 0.0583(19) Uani 1 1 d .
H52A H -0.8497 0.7977 0.2421 0.070 Uiso 1 1 calc R
C53 C -0.9088(5) 0.6698(6) 0.2402(3) 0.064(2) Uani 1 1 d .
H53A H -0.9704 0.6919 0.2338 0.076 Uiso 1 1 calc R
C54 C -0.8886(4) 0.5727(5) 0.2447(3) 0.0526(17) Uani 1 1 d .
H54A H -0.9363 0.5290 0.2412 0.063 Uiso 1 1 calc R
C55 C -0.7973(4) 0.5427(4) 0.2545(2) 0.0391(14) Uani 1 1 d .
C56 C -0.7692(4) 0.4413(4) 0.2607(2) 0.0375(14) Uani 1 1 d .
C57 C -0.8328(5) 0.3685(5) 0.2587(3) 0.0562(18) Uani 1 1 d .
H57A H -0.8963 0.3825 0.2514 0.067 Uiso 1 1 calc R
C58 C -0.8022(5) 0.2750(5) 0.2676(3) 0.067(2) Uani 1 1 d .
H58A H -0.8447 0.2251 0.2673 0.081 Uiso 1 1 calc R
C59 C -0.7073(5) 0.2569(5) 0.2769(3) 0.0541(18) Uani 1 1 d .
H59A H -0.6846 0.1944 0.2834 0.065 Uiso 1 1 calc R
C60 C -0.6476(4) 0.3313(4) 0.2765(2) 0.0433(15) Uani 1 1 d .
H60A H -0.5836 0.3183 0.2822 0.052 Uiso 1 1 calc R
C61 C -0.6311(4) 0.5975(5) 0.1377(3) 0.0501(17) Uani 1 1 d .
H61A H -0.6912 0.6148 0.1484 0.060 Uiso 1 1 calc R
C62 C -0.6097(5) 0.6121(6) 0.0829(3) 0.064(2) Uani 1 1 d .
H62A H -0.6538 0.6387 0.0565 0.076 Uiso 1 1 calc R
C63 C -0.5215(5) 0.5871(6) 0.0670(3) 0.069(2) Uani 1 1 d .
H63A H -0.5041 0.5978 0.0294 0.083 Uiso 1 1 calc R
C64 C -0.4580(5) 0.5454(5) 0.1074(3) 0.0535(17) Uani 1 1 d .
H64A H -0.3978 0.5272 0.0972 0.064 Uiso 1 1 calc R
C65 C -0.4856(4) 0.5316(4) 0.1623(2) 0.0370(13) Uani 1 1 d .
C66 C -0.4258(4) 0.4837(4) 0.2079(2) 0.0364(13) Uani 1 1 d .
C67 C -0.3382(4) 0.4461(5) 0.1990(3) 0.0576(19) Uani 1 1 d .
H67A H -0.3115 0.4546 0.1634 0.069 Uiso 1 1 calc R
C68 C -0.2905(5) 0.3956(5) 0.2438(3) 0.063(2) Uani 1 1 d .
H68A H -0.2325 0.3671 0.2383 0.075 Uiso 1 1 calc R
C69 C -0.3285(4) 0.3875(5) 0.2960(3) 0.0535(18) Uani 1 1 d .
H69A H -0.2957 0.3565 0.3269 0.064 Uiso 1 1 calc R
C70 C -0.4152(4) 0.4257(5) 0.3018(3) 0.0467(16) Uani 1 1 d .
H70A H -0.4419 0.4174 0.3375 0.056 Uiso 1 1 calc R
O1W O -0.0270(6) 0.8497(5) -0.2084(3) 0.121(3) Uani 1 1 d .
O2W O -0.8925(7) 0.9721(5) 0.2488(3) 0.142(3) Uani 1 1 d .
O3W O -0.8895(8) -0.3298(10) 0.6042(6) 0.076(4) Uani 0.50 1 d P
O4W O -0.1512(7) 0.6497(7) 0.2149(4) 0.068(3) Uani 0.50 1 d P
O5W O -0.3123(8) 0.7173(8) 0.1555(4) 0.079(3) Uani 0.50 1 d P
O6W O -0.6983(8) -0.0583(11) 0.2860(5) 0.101(4) Uani 0.50 1 d P
O7W O -0.0879(8) 0.4997(8) 0.3088(4) 0.079(3) Uani 0.50 1 d P
O8W O -0.5867(11) 0.0535(9) 0.1935(4) 0.108(5) Uani 0.50 1 d P
O9W O -0.2062(8) 0.1577(11) 0.3121(5) 0.121(6) Uani 0.50 1 d P
O10W O -0.1765(10) 0.1697(8) 0.1945(6) 0.111(5) Uani 0.50 1 d P
O11W O -0.0588(10) 0.2497(9) 0.3024(5) 0.115(5) Uani 0.50 1 d P
O12W O -0.0686(12) 0.8608(15) 0.2662(5) 0.161(8) Uani 0.50 1 d P
O13W O -0.3010(14) 1.0906(9) 0.1181(6) 0.137(6) Uani 0.50 1 d P
O14W O -0.2530(19) 0.901(2) 0.1944(11) 0.130(13) Uani 0.25 1 d P
O15W O -0.223(3) -0.023(2) 0.2895(15) 0.23(2) Uani 0.25 1 d P
O16W O -0.419(4) 1.0537(18) 0.1949(11) 0.23(3) Uani 0.25 1 d P
O17W O -0.901(4) -0.340(4) 0.631(2) 0.17(2) Uiso 0.25 1 d P

loop_
_atom_site_aniso_label
_atom_site_aniso_U_11
_atom_site_aniso_U_22
_atom_site_aniso_U_33
_atom_site_aniso_U_23
_atom_site_aniso_U_13
_atom_site_aniso_U_12
Nb1 0.0211(2) 0.0224(3) 0.0361(3) -0.0034(2) 0.00305(19) 0.00170(19)
Nb2 0.0200(2) 0.0247(3) 0.0319(3) -0.0060(2) 0.00307(18) 0.00281(19)
Nb3 0.0246(2) 0.0353(3) 0.0273(3) -0.0040(2) 0.00090(19) 0.0005(2)
Nb4 0.0180(2) 0.0255(3) 0.0281(2) -0.0082(2) -0.00079(18) -0.00101(19)
Nb5 0.0186(2) 0.0284(3) 0.0377(3) -0.0073(2) 0.00192(19) -0.00320(19)
Nb6 0.0249(2) 0.0256(3) 0.0325(3) -0.0046(2) -0.00249(19) 0.0026(2)
Nb7 0.0269(2) 0.0231(3) 0.0361(3) -0.0022(2) -0.0039(2) 0.0042(2)
Nb8 0.0300(3) 0.0241(3) 0.0422(3) -0.0040(2) -0.0009(2) -0.0015(2)
Nb9 0.0246(2) 0.0242(3) 0.0301(3) -0.0068(2) -0.00609(19) 0.0014(2)
Nb10 0.0346(3) 0.0354(3) 0.0300(3) -0.0011(2) -0.0050(2) 0.0041(2)
Ni1 0.0267(3) 0.0286(4) 0.0384(4) -0.0089(3) -0.0012(3) 0.0061(3)
Ni2 0.0279(4) 0.0304(4) 0.0445(4) -0.0083(3) -0.0047(3) 0.0052(3)
Ni3 0.0315(4) 0.0354(4) 0.0326(4) -0.0089(3) -0.0010(3) 0.0036(3)
O1 0.0288(19) 0.037(2) 0.030(2) -0.0003(17) 0.0002(15) 0.0012(17)
O2 0.0191(17) 0.036(2) 0.037(2) -0.0074(17) 0.0030(15) 0.0025(15)
O3 0.034(2) 0.059(3) 0.031(2) -0.0036(19) -0.0003(17) 0.0016(19)
O4 0.0181(17) 0.030(2) 0.0328(19) -0.0068(16) 0.0009(14) 0.0033(15)
O5 0.032(2) 0.044(3) 0.060(3) -0.008(2) 0.0033(19) -0.0126(19)
O6 0.0300(19) 0.026(2) 0.051(2) -0.0043(18) 0.0056(17) 0.0066(16)
O7 0.0301(19) 0.029(2) 0.043(2) -0.0069(17) 0.0044(16) 0.0068(16)
O8 0.0284(19) 0.035(2) 0.035(2) -0.0087(17) 0.0050(16) 0.0014(17)
O9 0.0277(19) 0.038(2) 0.030(2) -0.0013(17) 0.0030(15) -0.0009(17)
O10 0.0288(19) 0.040(2) 0.0295(19) -0.0085(17) -0.0020(15) -0.0012(17)
O11 0.0219(17) 0.031(2) 0.037(2) -0.0085(16) -0.0011(15) -0.0050(15)
O12 0.0253(18) 0.026(2) 0.044(2) -0.0067(17) 0.0011(16) -0.0028(15)
O13 0.0194(16) 0.0242(19) 0.0294(18) -0.0101(15) -0.0016(14) 0.0007(14)
O14 0.0217(17) 0.0236(19) 0.034(2) -0.0066(15) 0.0019(15) -0.0001(15)
O15 0.0275(19) 0.029(2) 0.041(2) -0.0042(17) -0.0013(16) -0.0006(16)
O16 0.033(2) 0.036(2) 0.038(2) 0.0001(18) -0.0105(17) 0.0071(17)
O17 0.042(2) 0.037(2) 0.063(3) -0.007(2) 0.002(2) -0.0103(19)
O18 0.0267(18) 0.025(2) 0.035(2) -0.0014(16) -0.0076(15) 0.0031(15)
O19 0.059(3) 0.063(3) 0.034(2) 0.003(2) -0.007(2) 0.009(2)
O20 0.038(2) 0.035(2) 0.039(2) 0.0035(18) -0.0018(17) -0.0002(18)
O21 0.034(2) 0.033(2) 0.043(2) -0.0057(18) -0.0018(17) 0.0067(17)
O22 0.031(2) 0.031(2) 0.051(2) -0.0016(18) -0.0007(17) 0.0065(17)
O23 0.032(2) 0.023(2) 0.049(2) -0.0050(17) -0.0062(17) 0.0026(16)
O24 0.0303(19) 0.033(2) 0.041(2) -0.0106(17) -0.0047(16) -0.0016(17)
O25 0.037(2) 0.039(2) 0.032(2) -0.0088(17) -0.0059(16) 0.0015(18)
O26 0.037(2) 0.036(2) 0.035(2) -0.0077(17) -0.0010(17) 0.0013(18)
O27 0.0281(18) 0.0224(19) 0.0322(19) -0.0042(15) -0.0018(15) 0.0030(15)
O28 0.0239(18) 0.027(2) 0.0314(19) -0.0036(16) -0.0051(15) 0.0015(15)
N1 0.034(3) 0.033(3) 0.041(3) -0.007(2) -0.001(2) -0.002(2)
N2 0.042(3) 0.031(3) 0.040(3) -0.003(2) 0.007(2) 0.012(2)
N3 0.036(3) 0.032(3) 0.042(3) -0.007(2) 0.001(2) 0.009(2)
N4 0.045(3) 0.028(3) 0.046(3) -0.008(2) -0.014(2) 0.006(2)
N5 0.040(3) 0.038(3) 0.064(4) -0.022(3) 0.000(3) -0.003(2)
N6 0.038(3) 0.041(3) 0.067(4) 0.001(3) 0.000(3) 0.011(2)
N7 0.031(2) 0.032(3) 0.046(3) -0.002(2) -0.006(2) 0.003(2)
N8 0.035(3) 0.043(3) 0.041(3) -0.008(2) -0.007(2) 0.006(2)
N9 0.044(3) 0.036(3) 0.041(3) -0.007(2) -0.001(2) -0.001(2)
N10 0.042(3) 0.041(3) 0.035(3) -0.009(2) 0.000(2) 0.005(2)
N11 0.037(3) 0.037(3) 0.041(3) -0.006(2) 0.000(2) 0.006(2)
N12 0.038(3) 0.037(3) 0.032(3) -0.008(2) -0.007(2) 0.003(2)
N13 0.035(3) 0.046(3) 0.031(2) -0.011(2) -0.002(2) 0.002(2)
N14 0.027(2) 0.038(3) 0.036(3) -0.006(2) -0.001(2) 0.000(2)
C1 0.054(4) 0.052(4) 0.041(4) -0.011(3) -0.006(3) 0.005(3)
C3 0.087(6) 0.106(7) 0.080(6) -0.043(5) -0.017(5) -0.030(6)
C4 0.038(4) 0.092(6) 0.094(6) -0.023(5) -0.009(4) -0.014(4)
C5 0.034(3) 0.038(4) 0.051(4) -0.003(3) -0.004(3) -0.004(3)
C6 0.028(3) 0.047(4) 0.052(4) 0.006(3) 0.004(3) 0.002(3)
C7 0.037(4) 0.079(6) 0.101(6) -0.010(5) 0.010(4) 0.009(4)
C8 0.050(5) 0.081(6) 0.102(7) -0.017(5) 0.025(5) 0.019(4)
C9 0.095(6) 0.064(5) 0.067(5) -0.009(4) 0.036(5) 0.028(5)
C10 0.054(4) 0.055(4) 0.050(4) -0.009(3) 0.005(3) 0.023(3)
C11 0.048(4) 0.049(4) 0.041(4) -0.003(3) 0.000(3) 0.011(3)
C12 0.062(4) 0.051(5) 0.054(4) 0.013(4) 0.004(3) 0.011(4)
C13 0.086(6) 0.036(4) 0.064(5) 0.012(4) 0.008(4) 0.007(4)
C14 0.078(5) 0.031(4) 0.064(5) -0.004(3) -0.001(4) -0.002(3)
C15 0.049(4) 0.031(3) 0.049(4) -0.009(3) 0.005(3) 0.001(3)
C16 0.049(4) 0.032(3) 0.053(4) -0.014(3) -0.010(3) 0.006(3)
C17 0.092(6) 0.035(4) 0.081(5) -0.014(4) -0.030(5) -0.015(4)
C18 0.081(6) 0.057(5) 0.088(6) -0.028(4) -0.039(5) 0.000(4)
C19 0.075(5) 0.067(5) 0.059(5) -0.013(4) -0.033(4) 0.011(4)
C20 0.058(4) 0.040(4) 0.057(4) -0.005(3) -0.018(3) -0.003(3)
C21 0.070(5) 0.065(5) 0.068(5) -0.029(4) -0.026(4) -0.001(4)
C25 0.095(6) 0.047(5) 0.081(6) -0.028(4) -0.010(5) -0.005(4)
C26 0.064(5) 0.036(4) 0.087(6) -0.011(4) 0.006(4) -0.003(3)
C27 0.136(9) 0.041(5) 0.122(8) -0.012(5) -0.024(7) 0.010(5)
C30 0.064(5) 0.048(5) 0.092(6) 0.007(4) -0.013(4) 0.014(4)
C31 0.041(3) 0.045(4) 0.045(4) -0.010(3) -0.004(3) 0.003(3)
C32 0.053(4) 0.064(5) 0.048(4) -0.011(3) 0.012(3) 0.010(4)
C33 0.036(4) 0.073(5) 0.069(5) 0.002(4) 0.008(3) 0.000(3)
C34 0.035(3) 0.073(5) 0.056(4) -0.002(4) -0.011(3) 0.000(3)
C35 0.031(3) 0.037(3) 0.043(3) 0.000(3) -0.009(2) 0.004(3)
C36 0.035(3) 0.038(3) 0.046(4) 0.001(3) -0.013(3) 0.000(3)
C37 0.044(4) 0.057(5) 0.058(4) -0.009(3) -0.013(3) -0.008(3)
C38 0.064(5) 0.064(5) 0.060(5) -0.025(4) -0.016(4) 0.001(4)
C39 0.066(5) 0.064(5) 0.052(4) -0.018(4) -0.009(4) 0.009(4)
C40 0.045(4) 0.053(4) 0.044(4) -0.011(3) -0.003(3) 0.005(3)
C41 0.066(4) 0.049(4) 0.043(4) -0.012(3) 0.003(3) -0.003(3)
C42 0.100(6) 0.043(4) 0.065(5) -0.010(4) 0.015(4) -0.019(4)
C43 0.132(8) 0.036(4) 0.081(6) -0.016(4) 0.016(5) -0.023(5)
C44 0.112(7) 0.046(5) 0.061(5) -0.029(4) 0.004(5) 0.000(4)
C45 0.047(4) 0.037(4) 0.044(4) -0.013(3) -0.002(3) 0.003(3)
C46 0.048(4) 0.038(4) 0.040(3) -0.011(3) -0.003(3) 0.011(3)
C47 0.095(6) 0.052(5) 0.040(4) -0.020(3) 0.002(4) -0.002(4)
C48 0.114(7) 0.055(5) 0.038(4) -0.010(4) 0.008(4) 0.019(5)
C49 0.070(5) 0.058(5) 0.042(4) -0.006(3) 0.010(3) 0.009(4)
C50 0.052(4) 0.045(4) 0.041(4) -0.011(3) 0.004(3) 0.005(3)
C51 0.046(4) 0.040(4) 0.060(4) -0.007(3) 0.006(3) 0.005(3)
C52 0.066(5) 0.050(4) 0.058(4) -0.005(3) 0.005(4) 0.027(4)
C53 0.048(4) 0.073(6) 0.071(5) -0.014(4) -0.009(4) 0.024(4)
C54 0.039(4) 0.057(5) 0.063(4) -0.013(4) -0.007(3) 0.011(3)
C55 0.034(3) 0.051(4) 0.033(3) -0.010(3) -0.002(2) 0.010(3)
C56 0.030(3) 0.042(4) 0.040(3) -0.007(3) -0.007(2) 0.004(3)
C57 0.038(4) 0.055(5) 0.074(5) -0.003(4) -0.020(3) -0.005(3)
C58 0.066(5) 0.040(4) 0.093(6) 0.000(4) -0.033(4) -0.015(4)
C59 0.056(4) 0.036(4) 0.068(5) -0.002(3) -0.022(4) 0.000(3)
C60 0.046(4) 0.039(4) 0.044(4) -0.004(3) -0.013(3) 0.003(3)
C61 0.038(3) 0.069(5) 0.041(4) -0.002(3) -0.007(3) 0.011(3)
C62 0.059(4) 0.090(6) 0.038(4) -0.001(4) -0.014(3) 0.014(4)
C63 0.073(5) 0.099(6) 0.032(4) 0.000(4) 0.003(3) 0.012(5)
C64 0.052(4) 0.071(5) 0.037(3) -0.009(3) 0.004(3) 0.011(4)
C65 0.033(3) 0.037(3) 0.041(3) -0.006(3) 0.001(2) 0.000(3)
C66 0.031(3) 0.037(3) 0.040(3) -0.003(3) 0.003(2) -0.002(3)
C67 0.038(4) 0.068(5) 0.059(4) 0.010(4) 0.014(3) 0.011(3)
C68 0.032(3) 0.067(5) 0.080(5) 0.016(4) 0.013(3) 0.014(3)
C69 0.029(3) 0.059(5) 0.062(4) 0.022(4) 0.002(3) 0.002(3)
C70 0.040(3) 0.054(4) 0.042(4) 0.006(3) 0.003(3) -0.004(3)
O1W 0.156(7) 0.074(5) 0.121(6) 0.022(4) -0.046(5) -0.011(4)
O2W 0.198(9) 0.106(6) 0.124(6) -0.029(5) -0.021(6) 0.060(6)
O3W 0.049(6) 0.102(10) 0.074(8) -0.002(7) 0.028(6) -0.009(6)
O4W 0.085(7) 0.080(7) 0.048(6) -0.036(5) 0.004(5) 0.007(6)
O5W 0.085(7) 0.079(8) 0.073(7) -0.015(6) 0.050(6) -0.002(6)
O6W 0.058(7) 0.171(13) 0.083(8) -0.046(8) -0.030(6) 0.009(8)
O7W 0.087(8) 0.092(9) 0.064(7) -0.032(6) 0.017(6) -0.006(7)
O8W 0.186(14) 0.092(9) 0.047(6) -0.010(6) -0.064(8) 0.034(9)
O9W 0.063(7) 0.182(14) 0.089(9) 0.067(9) 0.056(7) 0.030(8)
O10W 0.137(12) 0.061(8) 0.121(11) 0.037(7) -0.015(9) -0.041(8)
O11W 0.135(12) 0.098(10) 0.089(9) 0.051(8) 0.015(8) 0.037(9)
O12W 0.143(14) 0.28(2) 0.044(7) 0.039(10) -0.006(8) 0.040(14)
O13W 0.234(19) 0.044(7) 0.134(12) -0.012(8) -0.048(12) -0.009(10)
O14W 0.11(2) 0.20(3) 0.11(2) -0.11(2) 0.073(17) -0.10(2)
O15W 0.37(5) 0.10(2) 0.22(3) -0.07(2) 0.30(4) -0.08(3)
O16W 0.55(8) 0.063(17) 0.080(18) -0.051(14) 0.16(3) -0.14(3)

loop_
_atom_type_symbol
_atom_type_description
_atom_type_scat_dispersion_real
_atom_type_scat_dispersion_imag
_atom_type_scat_source
C C 0.0033 0.0016 'International Tables Vol C Tables 4.2.6.8 and 6.1.1.4'
H H 0.0000 0.0000 'International Tables Vol C Tables 4.2.6.8 and 6.1.1.4'
N N 0.0061 0.0033 'International Tables Vol C Tables 4.2.6.8 and 6.1.1.4'
O O 0.0106 0.0060 'International Tables Vol C Tables 4.2.6.8 and 6.1.1.4'
Ni Ni 0.3393 1.1124 'International Tables Vol C Tables 4.2.6.8 and 6.1.1.4'
Nb Nb -2.0727 0.6215 'International Tables Vol C Tables 4.2.6.8 and 6.1.1.4'

loop_
_geom_angle_atom_site_label_1
_geom_angle_atom_site_label_2
_geom_angle_atom_site_label_3
_geom_angle
_geom_angle_site_symmetry_1
_geom_angle_site_symmetry_3
O6 Nb1 O12 106.92(16) . .
O6 Nb1 O1 105.78(17) . .
O12 Nb1 O1 95.59(15) . .
O6 Nb1 O14 97.73(15) . .
O12 Nb1 O14 91.14(14) . .
O1 Nb1 O14 152.38(14) . .
O6 Nb1 O4 97.52(15) . 2_565
O12 Nb1 O4 152.62(14) . 2_565
O1 Nb1 O4 89.30(14) . 2_565
O14 Nb1 O4 73.20(13) . 2_565
O6 Nb1 O13 169.10(15) . 2_565
O12 Nb1 O13 80.91(13) . 2_565
O1 Nb1 O13 80.49(13) . 2_565
O14 Nb1 O13 74.17(12) . 2_565
O4 Nb1 O13 73.35(12) 2_565 2_565
O6 Nb1 Nb2 84.51(12) . .
O12 Nb1 Nb2 130.61(11) . .
O1 Nb1 Nb2 128.08(11) . .
O14 Nb1 Nb2 39.48(9) . .
O4 Nb1 Nb2 38.83(9) 2_565 .
O13 Nb1 Nb2 84.61(8) 2_565 .
O6 Nb1 Nb3 138.13(13) . 2_565
O12 Nb1 Nb3 84.01(11) . 2_565
O1 Nb1 Nb3 32.36(11) . 2_565
O14 Nb1 Nb3 122.84(9) . 2_565
O4 Nb1 Nb3 85.95(9) 2_565 2_565
O13 Nb1 Nb3 48.78(8) 2_565 2_565
Nb2 Nb1 Nb3 119.29(2) . 2_565
O6 Nb1 Nb5 138.33(12) . .
O12 Nb1 Nb5 31.41(11) . .
O1 Nb1 Nb5 85.05(10) . .
O14 Nb1 Nb5 86.95(9) . .
O4 Nb1 Nb5 123.17(9) 2_565 .
O13 Nb1 Nb5 49.92(8) 2_565 .
Nb2 Nb1 Nb5 120.610(19) . .
Nb3 Nb1 Nb5 61.162(14) 2_565 .
O6 Nb1 Nb4 131.10(13) . .
O12 Nb1 Nb4 76.51(11) . .
O1 Nb1 Nb4 122.68(11) . .
O14 Nb1 Nb4 33.92(9) . .
O4 Nb1 Nb4 78.18(9) 2_565 .
O13 Nb1 Nb4 42.24(8) 2_565 .
Nb2 Nb1 Nb4 61.640(17) . .
Nb3 Nb1 Nb4 90.57(2) 2_565 .
Nb5 Nb1 Nb4 58.982(14) . .
O7 Nb2 O2 107.81(15) . .
O7 Nb2 O8 106.32(16) . .
O2 Nb2 O8 94.84(15) . .
O7 Nb2 O4 99.36(15) . 2_565
O2 Nb2 O4 90.79(14) . 2_565
O8 Nb2 O4 150.52(14) . 2_565
O7 Nb2 O14 97.84(15) . .
O2 Nb2 O14 151.90(14) . .
O8 Nb2 O14 88.64(14) . .
O4 Nb2 O14 73.54(13) 2_565 .
O7 Nb2 O13 169.09(14) . .
O2 Nb2 O13 80.60(13) . .
O8 Nb2 O13 79.29(13) . .
O4 Nb2 O13 73.12(12) 2_565 .
O14 Nb2 O13 72.66(12) . .
O7 Nb2 Nb1 85.65(12) . .
O2 Nb2 Nb1 130.52(11) . .
O8 Nb2 Nb1 127.59(11) . .
O4 Nb2 Nb1 39.73(9) 2_565 .
O14 Nb2 Nb1 38.95(9) . .
O13 Nb2 Nb1 83.55(8) . .
O7 Nb2 Nb3 137.88(12) . .
O2 Nb2 Nb3 83.51(10) . .
O8 Nb2 Nb3 31.56(11) . .
O4 Nb2 Nb3 121.40(9) 2_565 .
O14 Nb2 Nb3 85.10(9) . .
O13 Nb2 Nb3 48.36(8) . .
Nb1 Nb2 Nb3 118.16(2) . .
O7 Nb2 Nb5 139.12(12) . 2_565
O2 Nb2 Nb5 31.32(10) . 2_565
O8 Nb2 Nb5 84.14(11) . 2_565
O4 Nb2 Nb5 85.86(9) 2_565 2_565
O14 Nb2 Nb5 122.23(9) . 2_565
O13 Nb2 Nb5 49.65(8) . 2_565
Nb1 Nb2 Nb5 119.557(18) . 2_565
Nb3 Nb2 Nb5 60.828(16) . 2_565
O3 Nb3 O9 104.88(17) . .
O3 Nb3 O8 104.76(17) . .
O9 Nb3 O8 89.70(15) . .
O3 Nb3 O1 104.26(17) . 2_565
O9 Nb3 O1 89.46(15) . 2_565
O8 Nb3 O1 150.17(14) . 2_565
O3 Nb3 O10 102.45(16) . .
O9 Nb3 O10 152.67(14) . .
O8 Nb3 O10 83.74(14) . .
O1 Nb3 O10 83.44(14) 2_565 .
O3 Nb3 O13 176.55(15) . .
O9 Nb3 O13 78.57(12) . .
O8 Nb3 O13 75.19(12) . .
O1 Nb3 O13 75.42(12) 2_565 .
O10 Nb3 O13 74.10(12) . .
O3 Nb3 Nb4 133.27(13) . .
O9 Nb3 Nb4 121.85(10) . .
O8 Nb3 Nb4 77.44(10) . .
O1 Nb3 Nb4 77.77(10) 2_565 .
O10 Nb3 Nb4 30.82(9) . .
O13 Nb3 Nb4 43.28(7) . .
O3 Nb3 Nb1 134.88(14) . 2_565
O9 Nb3 Nb1 78.66(10) . 2_565
O8 Nb3 Nb1 120.32(10) . 2_565
O1 Nb3 Nb1 30.87(10) 2_565 2_565
O10 Nb3 Nb1 81.87(10) . 2_565
O13 Nb3 Nb1 45.15(7) . 2_565
Nb4 Nb3 Nb1 61.713(18) . 2_565
O3 Nb3 Nb2 134.72(13) . .
O9 Nb3 Nb2 79.01(10) . .
O8 Nb3 Nb2 30.20(10) . .
O1 Nb3 Nb2 120.99(10) 2_565 .
O10 Nb3 Nb2 82.14(10) . .
O13 Nb3 Nb2 45.58(7) . .
Nb4 Nb3 Nb2 61.771(17) . .
Nb1 Nb3 Nb2 90.38(2) 2_565 .
O10 Nb4 O11 111.20(16) . .
O10 Nb4 O14 98.32(15) . .
O11 Nb4 O14 98.31(15) . .
O10 Nb4 O4 98.11(15) . .
O11 Nb4 O4 97.92(14) . .
O14 Nb4 O4 150.89(13) . .
O10 Nb4 O13 85.94(14) . .
O11 Nb4 O13 162.86(14) . .
O14 Nb4 O13 78.65(13) . .
O4 Nb4 O13 78.73(12) . .
O10 Nb4 O13 162.57(14) . 2_565
O11 Nb4 O13 86.23(13) . 2_565
O14 Nb4 O13 78.87(12) . 2_565
O4 Nb4 O13 78.26(13) . 2_565
O13 Nb4 O13 76.63(13) . 2_565
O10 Nb4 Nb3 35.98(11) . .
O11 Nb4 Nb3 147.18(11) . .
O14 Nb4 Nb3 89.46(10) . .
O4 Nb4 Nb3 89.87(10) . .
O13 Nb4 Nb3 49.96(8) . .
O13 Nb4 Nb3 126.59(8) 2_565 .
O10 Nb4 Nb5 146.42(11) . .
O11 Nb4 Nb5 35.23(11) . .
O14 Nb4 Nb5 90.26(10) . .
O4 Nb4 Nb5 89.21(10) . .
O13 Nb4 Nb5 127.64(8) . .
O13 Nb4 Nb5 51.00(8) 2_565 .
Nb3 Nb4 Nb5 177.573(18) . .
O10 Nb4 Nb1 134.56(11) . .
O11 Nb4 Nb1 83.67(11) . .
O14 Nb4 Nb1 36.24(10) . .
O4 Nb4 Nb1 122.96(10) . .
O13 Nb4 Nb1 84.19(8) . .
O13 Nb4 Nb1 44.80(8) 2_565 .
Nb3 Nb4 Nb1 118.40(2) . .
Nb5 Nb4 Nb1 60.427(17) . .
O5 Nb5 O9 106.28(17) . 2_565
O5 Nb5 O12 104.84(17) . .
O9 Nb5 O12 88.18(15) 2_565 .
O5 Nb5 O2 105.81(17) . 2_565
O9 Nb5 O2 88.72(15) 2_565 2_565
O12 Nb5 O2 148.81(14) . 2_565
O5 Nb5 O11 103.22(17) . .
O9 Nb5 O11 150.48(14) 2_565 .
O12 Nb5 O11 83.17(14) . .
O2 Nb5 O11 84.40(14) 2_565 .
O5 Nb5 O13 176.64(16) . 2_565
O9 Nb5 O13 76.98(12) 2_565 2_565
O12 Nb5 O13 74.21(12) . 2_565
O2 Nb5 O13 74.86(12) 2_565 2_565
O11 Nb5 O13 73.51(11) . 2_565
O5 Nb5 Nb4 133.69(14) . .
O9 Nb5 Nb4 120.02(10) 2_565 .
O12 Nb5 Nb4 76.96(10) . .
O2 Nb5 Nb4 77.85(10) 2_565 .
O11 Nb5 Nb4 30.47(9) . .
O13 Nb5 Nb4 43.04(7) 2_565 .
O5 Nb5 Nb1 134.53(14) . .
O9 Nb5 Nb1 78.12(10) 2_565 .
O12 Nb5 Nb1 29.81(10) . .
O2 Nb5 Nb1 119.62(10) 2_565 .
O11 Nb5 Nb1 80.48(9) . .
O13 Nb5 Nb1 44.78(7) 2_565 .
Nb4 Nb5 Nb1 60.590(15) . .
O5 Nb5 Nb2 135.55(14) . 2_565
O9 Nb5 Nb2 78.73(11) 2_565 2_565
O12 Nb5 Nb2 119.55(10) . 2_565
O2 Nb5 Nb2 29.85(9) 2_565 2_565
O11 Nb5 Nb2 81.15(10) . 2_565
O13 Nb5 Nb2 45.35(7) 2_565 2_565
Nb4 Nb5 Nb2 61.107(15) . 2_565
Nb1 Nb5 Nb2 89.918(16) . 2_565
O21 Nb6 O15 105.99(16) . .
O21 Nb6 O26 108.21(16) . .
O15 Nb6 O26 95.12(16) . .
O21 Nb6 O18 97.32(15) . 2_456
O15 Nb6 O18 90.37(15) . 2_456
O26 Nb6 O18 151.18(14) . 2_456
O21 Nb6 O27 99.49(15) . .
O15 Nb6 O27 151.55(14) . .
O26 Nb6 O27 88.65(14) . .
O18 Nb6 O27 73.82(13) 2_456 .
O21 Nb6 O28 169.13(15) . .
O15 Nb6 O28 79.97(13) . .
O26 Nb6 O28 79.85(13) . .
O18 Nb6 O28 73.28(12) 2_456 .
O27 Nb6 O28 72.95(12) . .
O21 Nb6 Nb7 85.41(12) . .
O15 Nb6 Nb7 130.04(11) . .
O26 Nb6 Nb7 127.92(11) . .
O18 Nb6 Nb7 39.68(10) 2_456 .
O27 Nb6 Nb7 39.28(9) . .
O28 Nb6 Nb7 83.83(8) . .
O21 Nb6 Nb10 139.72(12) . .
O15 Nb6 Nb10 83.29(11) . .
O26 Nb6 Nb10 31.58(11) . .
O18 Nb6 Nb10 122.14(9) 2_456 .
O27 Nb6 Nb10 85.43(9) . .
O28 Nb6 Nb10 48.94(8) . .
Nb7 Nb6 Nb10 118.91(2) . .
O21 Nb6 Nb9 130.09(12) . 2_456
O15 Nb6 Nb9 75.95(11) . 2_456
O26 Nb6 Nb9 121.44(11) . 2_456
O18 Nb6 Nb9 33.47(9) 2_456 2_456
O27 Nb6 Nb9 78.05(9) . 2_456
O28 Nb6 Nb9 41.64(8) . 2_456
Nb7 Nb6 Nb9 61.135(18) . 2_456
Nb10 Nb6 Nb9 90.14(2) . 2_456
O21 Nb6 Nb8 136.98(12) . 2_456
O15 Nb6 Nb8 30.99(10) . 2_456
O26 Nb6 Nb8 84.10(11) . 2_456
O18 Nb6 Nb8 86.27(9) 2_456 2_456
O27 Nb6 Nb8 122.37(9) . 2_456
O28 Nb6 Nb8 49.47(8) . 2_456
Nb7 Nb6 Nb8 119.89(2) . 2_456
Nb10 Nb6 Nb8 60.613(16) . 2_456
Nb9 Nb6 Nb8 58.778(14) 2_456 2_456
O22 Nb7 O23 108.07(17) . .
O22 Nb7 O16 106.64(17) . .
O23 Nb7 O16 95.95(16) . .
O22 Nb7 O27 97.86(15) . .
O23 Nb7 O27 90.40(14) . .
O16 Nb7 O27 151.25(14) . .
O22 Nb7 O18 96.33(16) . 2_456
O23 Nb7 O18 152.34(14) . 2_456
O16 Nb7 O18 89.16(15) . 2_456
O27 Nb7 O18 73.14(13) . 2_456
O22 Nb7 O28 167.52(15) . 2_456
O23 Nb7 O28 81.34(13) . 2_456
O16 Nb7 O28 79.85(13) . 2_456
O27 Nb7 O28 73.42(12) . 2_456
O18 Nb7 O28 72.81(12) 2_456 2_456
O22 Nb7 Nb6 83.90(12) . .
O23 Nb7 Nb6 129.83(11) . .
O16 Nb7 Nb6 127.91(12) . .
O27 Nb7 Nb6 39.45(9) . .
O18 Nb7 Nb6 38.77(9) 2_456 .
O28 Nb7 Nb6 83.74(8) 2_456 .
O22 Nb7 Nb8 139.83(13) . .
O23 Nb7 Nb8 31.78(11) . .
O16 Nb7 Nb8 84.24(11) . .
O27 Nb7 Nb8 86.66(9) . .
O18 Nb7 Nb8 122.87(9) 2_456 .
O28 Nb7 Nb8 50.14(8) 2_456 .
Nb6 Nb7 Nb8 120.212(18) . .
O22 Nb7 Nb10 137.92(13) . 2_456
O23 Nb7 Nb10 84.68(11) . 2_456
O16 Nb7 Nb10 31.28(11) . 2_456
O27 Nb7 Nb10 122.57(9) . 2_456
O18 Nb7 Nb10 85.81(10) 2_456 2_456
O28 Nb7 Nb10 49.23(8) 2_456 2_456
Nb6 Nb7 Nb10 119.01(2) . 2_456
Nb8 Nb7 Nb10 61.162(16) . 2_456
O17 Nb8 O20 105.20(18) . 2_456
O17 Nb8 O23 105.55(17) . .
O20 Nb8 O23 89.79(16) 2_456 .
O17 Nb8 O15 105.18(17) . 2_456
O20 Nb8 O15 88.04(15) 2_456 2_456
O23 Nb8 O15 148.66(15) . 2_456
O17 Nb8 O24 105.14(18) . .
O20 Nb8 O24 149.64(15) 2_456 .
O23 Nb8 O24 83.18(15) . .
O15 Nb8 O24 83.06(15) 2_456 .
O17 Nb8 O28 177.88(16) . 2_456
O20 Nb8 O28 76.74(13) 2_456 2_456
O23 Nb8 O28 75.19(13) . 2_456
O15 Nb8 O28 73.89(13) 2_456 2_456
O24 Nb8 O28 72.91(12) . 2_456
O17 Nb8 Nb9 135.51(15) . .
O20 Nb8 Nb9 119.26(11) 2_456 .
O23 Nb8 Nb9 77.46(11) . .
O15 Nb8 Nb9 76.44(10) 2_456 .
O24 Nb8 Nb9 30.38(10) . .
O28 Nb8 Nb9 42.53(7) 2_456 .
O17 Nb8 Nb7 135.59(14) . .
O20 Nb8 Nb7 78.43(11) 2_456 .
O23 Nb8 Nb7 30.36(10) . .
O15 Nb8 Nb7 119.23(10) 2_456 .
O24 Nb8 Nb7 80.77(10) . .
O28 Nb8 Nb7 45.35(7) 2_456 .
Nb9 Nb8 Nb7 61.079(15) . .
O17 Nb8 Nb6 134.24(14) . 2_456
O20 Nb8 Nb6 77.70(11) 2_456 2_456
O23 Nb8 Nb6 120.20(10) . 2_456
O15 Nb8 Nb6 29.32(10) 2_456 2_456
O24 Nb8 Nb6 80.48(10) . 2_456
O28 Nb8 Nb6 45.01(7) 2_456 2_456
Nb9 Nb8 Nb6 60.487(17) . 2_456
Nb7 Nb8 Nb6 90.115(17) . 2_456
O24 Nb9 O25 110.34(16) . .
O24 Nb9 O18 98.43(15) . .
O25 Nb9 O18 98.23(15) . .
O24 Nb9 O27 97.30(15) . .
O25 Nb9 O27 97.88(15) . .
O18 Nb9 O27 151.93(14) . .
O24 Nb9 O28 162.99(14) . .
O25 Nb9 O28 86.66(15) . .
O18 Nb9 O28 79.15(13) . .
O27 Nb9 O28 79.01(13) . .
O24 Nb9 O28 86.36(14) . 2_456
O25 Nb9 O28 163.30(15) . 2_456
O18 Nb9 O28 78.96(13) . 2_456
O27 Nb9 O28 79.01(13) . 2_456
O28 Nb9 O28 76.64(14) . 2_456
O24 Nb9 Nb10 146.44(11) . .
O25 Nb9 Nb10 36.11(12) . .
O18 Nb9 Nb10 90.00(10) . .
O27 Nb9 Nb10 89.61(10) . .
O28 Nb9 Nb10 50.55(9) . .
O28 Nb9 Nb10 127.19(9) 2_456 .
O24 Nb9 Nb8 35.44(11) . .
O25 Nb9 Nb8 145.78(12) . .
O18 Nb9 Nb8 90.00(10) . .
O27 Nb9 Nb8 89.48(10) . .
O28 Nb9 Nb8 127.56(9) . .
O28 Nb9 Nb8 50.92(9) 2_456 .
Nb10 Nb9 Nb8 178.057(19) . .
O24 Nb9 Nb6 84.26(11) . 2_456
O25 Nb9 Nb6 133.97(12) . 2_456
O18 Nb9 Nb6 35.74(10) . 2_456
O27 Nb9 Nb6 124.15(10) . 2_456
O28 Nb9 Nb6 84.21(9) . 2_456
O28 Nb9 Nb6 45.24(8) 2_456 2_456
Nb10 Nb9 Nb6 118.54(2) . 2_456
Nb8 Nb9 Nb6 60.735(18) . 2_456
O19 Nb10 O20 105.74(19) . .
O19 Nb10 O16 105.03(18) . 2_456
O20 Nb10 O16 89.30(16) . 2_456
O19 Nb10 O26 105.10(18) . .
O20 Nb10 O26 89.21(16) . .
O16 Nb10 O26 149.06(15) 2_456 .
O19 Nb10 O25 102.91(18) . .
O20 Nb10 O25 151.35(15) . .
O16 Nb10 O25 83.29(15) 2_456 .
O26 Nb10 O25 83.35(15) . .
O19 Nb10 O28 176.60(18) . .
O20 Nb10 O28 77.66(13) . .
O16 Nb10 O28 74.57(13) 2_456 .
O26 Nb10 O28 74.92(13) . .
O25 Nb10 O28 73.70(12) . .
O19 Nb10 Nb9 133.93(16) . .
O20 Nb10 Nb9 120.33(11) . .
O16 Nb10 Nb9 76.99(11) 2_456 .
O26 Nb10 Nb9 77.19(11) . .
O25 Nb10 Nb9 31.03(9) . .
O28 Nb10 Nb9 42.67(8) . .
O19 Nb10 Nb7 134.74(15) . 2_456
O20 Nb10 Nb7 78.23(11) . 2_456
O16 Nb10 Nb7 29.97(10) 2_456 2_456
O26 Nb10 Nb7 120.11(10) . 2_456
O25 Nb10 Nb7 81.71(10) . 2_456
O28 Nb10 Nb7 45.21(8) . 2_456
Nb9 Nb10 Nb7 61.321(18) . 2_456
O19 Nb10 Nb6 135.19(15) . .
O20 Nb10 Nb6 78.07(11) . .
O16 Nb10 Nb6 119.73(10) 2_456 .
O26 Nb10 Nb6 30.35(10) . .
O25 Nb10 Nb6 81.72(10) . .
O28 Nb10 Nb6 45.19(7) . .
Nb9 Nb10 Nb6 61.291(17) . .
Nb7 Nb10 Nb6 90.04(2) 2_456 .
O6 Ni1 N4 90.08(18) . .
O6 Ni1 N1 93.50(17) . .
N4 Ni1 N1 175.87(19) . .
O6 Ni1 N3 88.58(16) . .
N4 Ni1 N3 79.00(19) . .
N1 Ni1 N3 98.99(18) . .
O6 Ni1 N2 171.69(17) . .
N4 Ni1 N2 97.59(19) . .
N1 Ni1 N2 78.74(19) . .
N3 Ni1 N2 89.72(18) . .
O6 Ni1 O7 91.56(14) . .
N4 Ni1 O7 93.37(17) . .
N1 Ni1 O7 88.61(16) . .
N3 Ni1 O7 172.38(17) . .
N2 Ni1 O7 91.20(16) . .
N5 Ni2 N8 171.69(19) . .
N5 Ni2 O22 91.85(18) . .
N8 Ni2 O22 94.23(17) . .
N5 Ni2 O21 91.19(19) . .
N8 Ni2 O21 94.43(17) . .
O22 Ni2 O21 90.46(14) . .
N5 Ni2 N7 94.95(19) . .
N8 Ni2 N7 78.79(19) . .
O22 Ni2 N7 172.83(17) . .
O21 Ni2 N7 91.68(16) . .
N5 Ni2 N6 78.1(2) . .
N8 Ni2 N6 96.5(2) . .
O22 Ni2 N6 87.29(18) . .
O21 Ni2 N6 168.98(19) . .
N7 Ni2 N6 91.87(19) . .
N14 Ni3 N12 96.30(18) . .
N14 Ni3 N9 93.32(18) . .
N12 Ni3 N9 168.40(19) . .
N14 Ni3 N11 170.36(18) . .
N12 Ni3 N11 78.75(19) . .
N9 Ni3 N11 92.62(19) . .
N14 Ni3 N10 96.52(18) . .
N12 Ni3 N10 94.15(18) . .
N9 Ni3 N10 78.30(19) . .
N11 Ni3 N10 92.11(18) . .
N14 Ni3 N13 78.33(18) . .
N12 Ni3 N13 93.94(18) . .
N9 Ni3 N13 94.33(19) . .
N11 Ni3 N13 93.66(18) . .
N10 Ni3 N13 170.85(19) . .
Nb1 O1 Nb3 116.76(17) . 2_565
Nb2 O2 Nb5 118.83(16) . 2_565
Nb4 O4 Nb2 111.46(16) . 2_565
Nb4 O4 Nb1 109.87(14) . 2_565
Nb2 O4 Nb1 101.45(14) 2_565 2_565
Nb1 O6 Ni1 140.6(2) . .
Nb2 O7 Ni1 137.3(2) . .
Nb2 O8 Nb3 118.24(18) . .
Nb3 O9 Nb5 120.53(17) . 2_565
Nb4 O10 Nb3 113.20(17) . .
Nb4 O11 Nb5 114.30(16) . .
Nb1 O12 Nb5 118.78(18) . .
Nb4 O13 Nb4 103.37(13) . 2_565
Nb4 O13 Nb1 94.42(11) . 2_565
Nb4 O13 Nb1 92.96(11) 2_565 2_565
Nb4 O13 Nb2 94.03(12) . .
Nb4 O13 Nb2 93.22(11) 2_565 .
Nb1 O13 Nb2 168.10(16) 2_565 .
Nb4 O13 Nb3 86.76(10) . .
Nb4 O13 Nb3 169.88(15) 2_565 .
Nb1 O13 Nb3 86.07(10) 2_565 .
Nb2 O13 Nb3 86.06(10) . .
Nb4 O13 Nb5 170.67(15) . 2_565
Nb4 O13 Nb5 85.95(10) 2_565 2_565
Nb1 O13 Nb5 85.30(10) 2_565 2_565
Nb2 O13 Nb5 85.00(10) . 2_565
Nb3 O13 Nb5 83.92(10) . 2_565
Nb4 O14 Nb1 109.83(15) . .
Nb4 O14 Nb2 111.20(15) . .
Nb1 O14 Nb2 101.57(14) . .
Nb6 O15 Nb8 119.68(17) . 2_456
Nb7 O16 Nb10 118.74(17) . 2_456
Nb9 O18 Nb6 110.79(15) . 2_456
Nb9 O18 Nb7 110.07(16) . 2_456
Nb6 O18 Nb7 101.56(15) 2_456 2_456
Nb10 O20 Nb8 122.28(19) . 2_456
Nb6 O21 Ni2 138.5(2) . .
Nb7 O22 Ni2 140.3(2) . .
Nb7 O23 Nb8 117.86(18) . .
Nb9 O24 Nb8 114.19(17) . .
Nb9 O25 Nb10 112.87(17) . .
Nb6 O26 Nb10 118.07(18) . .
Nb9 O27 Nb7 109.89(15) . .
Nb9 O27 Nb6 110.41(15) . .
Nb7 O27 Nb6 101.27(14) . .
Nb9 O28 Nb9 103.36(14) . 2_456
Nb9 O28 Nb7 94.27(12) . 2_456
Nb9 O28 Nb7 93.73(12) 2_456 2_456
Nb9 O28 Nb6 94.27(12) . .
Nb9 O28 Nb6 93.11(11) 2_456 .
Nb7 O28 Nb6 167.54(16) 2_456 .
Nb9 O28 Nb10 86.78(11) . .
Nb9 O28 Nb10 169.86(16) 2_456 .
Nb7 O28 Nb10 85.55(10) 2_456 .
Nb6 O28 Nb10 85.88(11) . .
Nb9 O28 Nb8 170.09(16) . 2_456
Nb9 O28 Nb8 86.54(11) 2_456 2_456
Nb7 O28 Nb8 84.51(11) 2_456 2_456
Nb6 O28 Nb8 85.52(10) . 2_456
Nb10 O28 Nb8 83.32(10) . 2_456
C1 N1 C5 118.9(5) . .
C1 N1 Ni1 125.5(4) . .
C5 N1 Ni1 115.3(4) . .
C10 N2 C6 119.3(5) . .
C10 N2 Ni1 126.6(5) . .
C6 N2 Ni1 114.1(4) . .
C11 N3 C15 118.4(5) . .
C11 N3 Ni1 126.8(4) . .
C15 N3 Ni1 114.8(4) . .
C16 N4 C20 118.7(5) . .
C16 N4 Ni1 115.4(4) . .
C20 N4 Ni1 125.7(4) . .
C21 N5 C25 119.7(6) . .
C21 N5 Ni2 124.7(5) . .
C25 N5 Ni2 115.5(5) . .
C30 N6 C26 120.6(6) . .
C30 N6 Ni2 125.4(5) . .
C26 N6 Ni2 113.8(5) . .
C35 N7 C31 119.0(5) . .
C35 N7 Ni2 114.8(4) . .
C31 N7 Ni2 126.1(4) . .
C40 N8 C36 118.9(5) . .
C40 N8 Ni2 126.4(4) . .
C36 N8 Ni2 114.7(4) . .
C45 N9 C41 117.6(5) . .
C45 N9 Ni3 115.6(4) . .
C41 N9 Ni3 126.4(4) . .
C50 N10 C46 117.7(5) . .
C50 N10 Ni3 127.6(4) . .
C46 N10 Ni3 114.6(4) . .
C55 N11 C51 118.3(5) . .
C55 N11 Ni3 114.9(4) . .
C51 N11 Ni3 126.6(4) . .
C60 N12 C56 118.0(5) . .
C60 N12 Ni3 127.3(4) . .
C56 N12 Ni3 114.7(4) . .
C61 N13 C65 117.9(5) . .
C61 N13 Ni3 127.7(4) . .
C65 N13 Ni3 114.3(4) . .
C70 N14 C66 116.9(5) . .
C70 N14 Ni3 127.3(4) . .
C66 N14 Ni3 115.7(4) . .
N1 C1 C2 122.8(6) . .
N1 C1 H1A 118.6 . .
C2 C1 H1A 118.6 . .
C3 C2 C1 118.4(7) . .
C3 C2 H2A 120.8 . .
C1 C2 H2A 120.8 . .
C2 C3 C4 120.7(7) . .
C2 C3 H3A 119.6 . .
C4 C3 H3A 119.6 . .
C5 C4 C3 118.4(7) . .
C5 C4 H4A 120.8 . .
C3 C4 H4A 120.8 . .
N1 C5 C4 120.8(6) . .
N1 C5 C6 115.1(5) . .
C4 C5 C6 124.1(6) . .
N2 C6 C7 120.8(7) . .
N2 C6 C5 116.6(5) . .
C7 C6 C5 122.6(6) . .
C8 C7 C6 120.5(8) . .
C8 C7 H7A 119.8 . .
C6 C7 H7A 119.8 . .
C7 C8 C9 119.6(7) . .
C7 C8 H8A 120.2 . .
C9 C8 H8A 120.2 . .
C8 C9 C10 118.4(7) . .
C8 C9 H9A 120.8 . .
C10 C9 H9A 120.8 . .
N2 C10 C9 121.4(7) . .
N2 C10 H10A 119.3 . .
C9 C10 H10A 119.3 . .
N3 C11 C12 123.6(6) . .
N3 C11 H11A 118.2 . .
C12 C11 H11A 118.2 . .
C11 C12 C13 117.0(7) . .
C11 C12 H12A 121.5 . .
C13 C12 H12A 121.5 . .
C14 C13 C12 120.7(7) . .
C14 C13 H13A 119.6 . .
C12 C13 H13A 119.6 . .
C13 C14 C15 118.4(7) . .
C13 C14 H14A 120.8 . .
C15 C14 H14A 120.8 . .
N3 C15 C14 121.7(6) . .
N3 C15 C16 114.8(5) . .
C14 C15 C16 123.5(6) . .
N4 C16 C17 121.2(6) . .
N4 C16 C15 115.8(5) . .
C17 C16 C15 123.0(6) . .
C18 C17 C16 119.7(7) . .
C18 C17 H17A 120.1 . .
C16 C17 H17A 120.1 . .
C19 C18 C17 118.8(7) . .
C19 C18 H18A 120.6 . .
C17 C18 H18A 120.6 . .
C18 C19 C20 119.9(7) . .
C18 C19 H19A 120.1 . .
C20 C19 H19A 120.1 . .
N4 C20 C19 121.6(6) . .
N4 C20 H20A 119.2 . .
C19 C20 H20A 119.2 . .
N5 C21 C22 124.9(8) . .
N5 C21 H21A 117.5 . .
C22 C21 H21A 117.5 . .
C23 C22 C21 115.0(12) . .
C23 C22 H22A 122.5 . .
C21 C22 H22A 122.5 . .
C22 C23 C24 122.9(15) . .
C22 C23 H23A 118.6 . .
C24 C23 H23A 118.6 . .
C25 C24 C23 116.9(13) . .
C25 C24 H24A 121.5 . .
C23 C24 H24A 121.5 . .
N5 C25 C24 120.2(9) . .
N5 C25 C26 117.0(6) . .
C24 C25 C26 122.8(9) . .
N6 C26 C27 122.3(8) . .
N6 C26 C25 115.5(6) . .
C27 C26 C25 122.2(8) . .
C28 C27 C26 114.7(10) . .
C28 C27 H27A 122.6 . .
C26 C27 H27A 122.6 . .
C29 C28 C27 125.3(12) . .
C29 C28 H28A 117.4 . .
C27 C28 H28A 117.4 . .
C28 C29 C30 115.8(10) . .
C28 C29 H29A 122.1 . .
C30 C29 H29A 122.1 . .
N6 C30 C29 121.3(8) . .
N6 C30 H30A 119.4 . .
C29 C30 H30A 119.4 . .
N7 C31 C32 121.7(6) . .
N7 C31 H31A 119.2 . .
C32 C31 H31A 119.2 . .
C33 C32 C31 119.3(6) . .
C33 C32 H32A 120.3 . .
C31 C32 H32A 120.3 . .
C32 C33 C34 119.9(6) . .
C32 C33 H33A 120.1 . .
C34 C33 H33A 120.1 . .
C33 C34 C35 118.2(6) . .
C33 C34 H34A 120.9 . .
C35 C34 H34A 120.9 . .
N7 C35 C34 121.7(6) . .
N7 C35 C36 116.1(5) . .
C34 C35 C36 122.1(5) . .
N8 C36 C37 120.7(6) . .
N8 C36 C35 115.0(5) . .
C37 C36 C35 124.2(6) . .
C38 C37 C36 119.5(6) . .
C38 C37 H37A 120.2 . .
C36 C37 H37A 120.2 . .
C39 C38 C37 119.1(7) . .
C39 C38 H38A 120.4 . .
C37 C38 H38A 120.4 . .
C38 C39 C40 120.7(7) . .
C38 C39 H39A 119.7 . .
C40 C39 H39A 119.7 . .
N8 C40 C39 121.0(6) . .
N8 C40 H40A 119.5 . .
C39 C40 H40A 119.5 . .
C42 C41 N9 122.7(6) . .
C42 C41 H41A 118.6 . .
N9 C41 H41A 118.6 . .
C41 C42 C43 119.6(7) . .
C41 C42 H42A 120.2 . .
C43 C42 H42A 120.2 . .
C44 C43 C42 118.1(7) . .
C44 C43 H43A 120.9 . .
C42 C43 H43A 120.9 . .
C43 C44 C45 120.5(7) . .
C43 C44 H44A 119.8 . .
C45 C44 H44A 119.8 . .
N9 C45 C44 121.5(6) . .
N9 C45 C46 115.9(5) . .
C44 C45 C46 122.6(6) . .
N10 C46 C47 121.6(6) . .
N10 C46 C45 114.8(5) . .
C47 C46 C45 123.6(6) . .
C46 C47 C48 118.8(7) . .
C46 C47 H47A 120.6 . .
C48 C47 H47A 120.6 . .
C49 C48 C47 120.3(7) . .
C49 C48 H48A 119.8 . .
C47 C48 H48A 119.8 . .
C48 C49 C50 117.5(7) . .
C48 C49 H49A 121.3 . .
C50 C49 H49A 121.3 . .
N10 C50 C49 124.0(6) . .
N10 C50 H50A 118.0 . .
C49 C50 H50A 118.0 . .
N11 C51 C52 122.5(6) . .
N11 C51 H51A 118.7 . .
C52 C51 H51A 118.7 . .
C51 C52 C53 118.9(7) . .
C51 C52 H52A 120.6 . .
C53 C52 H52A 120.6 . .
C52 C53 C54 119.5(6) . .
C52 C53 H53A 120.2 . .
C54 C53 H53A 120.2 . .
C55 C54 C53 118.6(7) . .
C55 C54 H54A 120.7 . .
C53 C54 H54A 120.7 . .
N11 C55 C54 122.1(6) . .
N11 C55 C56 115.3(5) . .
C54 C55 C56 122.6(6) . .
N12 C56 C57 121.0(5) . .
N12 C56 C55 116.0(5) . .
C57 C56 C55 123.0(5) . .
C58 C57 C56 119.9(6) . .
C58 C57 H57A 120.1 . .
C56 C57 H57A 120.1 . .
C57 C58 C59 118.5(6) . .
C57 C58 H58A 120.7 . .
C59 C58 H58A 120.7 . .
C60 C59 C58 119.0(6) . .
C60 C59 H59A 120.5 . .
C58 C59 H59A 120.5 . .
N12 C60 C59 123.5(6) . .
N12 C60 H60A 118.3 . .
C59 C60 H60A 118.3 . .
N13 C61 C62 124.0(6) . .
N13 C61 H61A 118.0 . .
C62 C61 H61A 118.0 . .
C61 C62 C63 118.3(6) . .
C61 C62 H62A 120.9 . .
C63 C62 H62A 120.9 . .
C62 C63 C64 119.5(6) . .
C62 C63 H63A 120.2 . .
C64 C63 H63A 120.2 . .
C65 C64 C63 118.7(6) . .
C65 C64 H64A 120.7 . .
C63 C64 H64A 120.7 . .
N13 C65 C64 121.6(5) . .
N13 C65 C66 115.3(5) . .
C64 C65 C66 123.1(5) . .
N14 C66 C67 121.6(5) . .
N14 C66 C65 115.4(5) . .
C67 C66 C65 123.0(5) . .
C66 C67 C68 118.9(6) . .
C66 C67 H67A 120.5 . .
C68 C67 H67A 120.5 . .
C69 C68 C67 119.8(6) . .
C69 C68 H68A 120.1 . .
C67 C68 H68A 120.1 . .
C70 C69 C68 118.3(6) . .
C70 C69 H69A 120.9 . .
C68 C69 H69A 120.9 . .
N14 C70 C69 124.5(6) . .
N14 C70 H70A 117.8 . .
C69 C70 H70A 117.8 . .

loop_
_geom_bond_atom_site_label_1
_geom_bond_atom_site_label_2
_geom_bond_distance
_geom_bond_site_symmetry_2
Nb1 O6 1.757(3) .
Nb1 O12 1.891(3) .
Nb1 O1 1.906(3) .
Nb1 O14 2.099(3) .
Nb1 O4 2.133(3) 2_565
Nb1 O13 2.356(3) 2_565
Nb1 Nb2 3.2705(7) .
Nb1 Nb3 3.3157(8) 2_565
Nb1 Nb5 3.3340(8) .
Nb1 Nb4 3.3394(7) .
Nb2 O7 1.771(3) .
Nb2 O2 1.901(3) .
Nb2 O8 1.905(4) .
Nb2 O4 2.092(3) 2_565
Nb2 O14 2.123(3) .
Nb2 O13 2.389(3) .
Nb2 Nb3 3.3371(8) .
Nb2 Nb5 3.3457(9) 2_565
Nb3 O3 1.745(4) .
Nb3 O9 1.946(4) .
Nb3 O8 1.983(4) .
Nb3 O1 1.988(4) 2_565
Nb3 O10 2.084(4) .
Nb3 O13 2.500(3) .
Nb3 Nb4 3.2599(7) .
Nb3 Nb1 3.3157(8) 2_565
Nb4 O10 1.817(3) .
Nb4 O11 1.828(3) .
Nb4 O14 1.981(3) .
Nb4 O4 1.987(3) .
Nb4 O13 2.239(3) .
Nb4 O13 2.248(3) 2_565
Nb4 Nb5 3.2853(7) .
Nb5 O5 1.733(4) .
Nb5 O9 1.950(3) 2_565
Nb5 O12 1.982(3) .
Nb5 O2 1.985(4) 2_565
Nb5 O11 2.079(4) .
Nb5 O13 2.560(3) 2_565
Nb5 Nb2 3.3457(9) 2_565
Nb6 O21 1.764(4) .
Nb6 O15 1.893(4) .
Nb6 O26 1.918(4) .
Nb6 O18 2.093(3) 2_456
Nb6 O27 2.122(3) .
Nb6 O28 2.383(3) .
Nb6 Nb7 3.2752(8) .
Nb6 Nb10 3.3499(7) .
Nb6 Nb9 3.3503(8) 2_456
Nb6 Nb8 3.3585(9) 2_456
Nb7 O22 1.757(4) .
Nb7 O23 1.898(4) .
Nb7 O16 1.899(4) .
Nb7 O27 2.114(3) .
Nb7 O18 2.134(3) 2_456
Nb7 O28 2.373(3) 2_456
Nb7 Nb8 3.3205(9) .
Nb7 Nb10 3.3335(8) 2_456
Nb8 O17 1.726(4) .
Nb8 O20 1.939(4) 2_456
Nb8 O23 1.978(4) .
Nb8 O15 1.991(4) 2_456
Nb8 O24 2.092(4) .
Nb8 O28 2.561(3) 2_456
Nb8 Nb9 3.2923(8) .
Nb8 Nb6 3.3585(9) 2_456
Nb9 O24 1.825(4) .
Nb9 O25 1.832(4) .
Nb9 O18 1.976(3) .
Nb9 O27 1.990(3) .
Nb9 O28 2.223(3) .
Nb9 O28 2.230(3) 2_456
Nb9 Nb10 3.2743(8) .
Nb9 Nb6 3.3503(8) 2_456
Nb10 O19 1.735(4) .
Nb10 O20 1.926(4) .
Nb10 O16 1.974(4) 2_456
Nb10 O26 1.988(4) .
Nb10 O25 2.094(4) .
Nb10 O28 2.532(3) .
Nb10 Nb7 3.3335(8) 2_456
Ni1 O6 2.043(4) .
Ni1 N4 2.054(5) .
Ni1 N1 2.070(5) .
Ni1 N3 2.074(5) .
Ni1 N2 2.087(5) .
Ni1 O7 2.099(4) .
Ni2 N5 2.063(5) .
Ni2 N8 2.069(5) .
Ni2 O22 2.075(4) .
Ni2 O21 2.077(4) .
Ni2 N7 2.082(5) .
Ni2 N6 2.092(5) .
Ni3 N14 2.048(4) .
Ni3 N12 2.073(5) .
Ni3 N9 2.084(5) .
Ni3 N11 2.087(5) .
Ni3 N10 2.089(5) .
Ni3 N13 2.112(4) .
O1 Nb3 1.988(4) 2_565
O2 Nb5 1.985(4) 2_565
O4 Nb2 2.092(3) 2_565
O4 Nb1 2.133(3) 2_565
O9 Nb5 1.950(3) 2_565
O13 Nb4 2.248(3) 2_565
O13 Nb1 2.356(3) 2_565
O13 Nb5 2.560(3) 2_565
O15 Nb8 1.991(4) 2_456
O16 Nb10 1.974(4) 2_456
O18 Nb6 2.093(3) 2_456
O18 Nb7 2.134(3) 2_456
O20 Nb8 1.939(4) 2_456
O28 Nb9 2.230(3) 2_456
O28 Nb7 2.373(3) 2_456
O28 Nb8 2.561(3) 2_456
N1 C1 1.330(7) .
N1 C5 1.341(7) .
N2 C10 1.312(8) .
N2 C6 1.337(8) .
N3 C11 1.327(7) .
N3 C15 1.347(7) .
N4 C16 1.337(7) .
N4 C20 1.337(7) .
N5 C21 1.304(8) .
N5 C25 1.305(9) .
N6 C30 1.319(9) .
N6 C26 1.345(9) .
N7 C35 1.326(7) .
N7 C31 1.326(7) .
N8 C40 1.325(7) .
N8 C36 1.360(7) .
N9 C45 1.317(7) .
N9 C41 1.358(8) .
N10 C50 1.335(7) .
N10 C46 1.356(7) .
N11 C55 1.343(7) .
N11 C51 1.348(8) .
N12 C60 1.338(7) .
N12 C56 1.352(7) .
N13 C61 1.339(7) .
N13 C65 1.343(7) .
N14 C70 1.334(7) .
N14 C66 1.360(7) .
C1 C2 1.389(9) .
C1 H1A 0.9300 .
C2 C3 1.318(11) .
C2 H2A 0.9300 .
C3 C4 1.395(11) .
C3 H3A 0.9300 .
C4 C5 1.386(9) .
C4 H4A 0.9300 .
C5 C6 1.468(9) .
C6 C7 1.385(9) .
C7 C8 1.313(11) .
C7 H7A 0.9300 .
C8 C9 1.373(12) .
C8 H8A 0.9300 .
C9 C10 1.397(10) .
C9 H9A 0.9300 .
C10 H10A 0.9300 .
C11 C12 1.381(9) .
C11 H11A 0.9300 .
C12 C13 1.383(10) .
C12 H12A 0.9300 .
C13 C14 1.366(9) .
C13 H13A 0.9300 .
C14 C15 1.386(8) .
C14 H14A 0.9300 .
C15 C16 1.479(8) .
C16 C17 1.393(8) .
C17 C18 1.363(10) .
C17 H17A 0.9300 .
C18 C19 1.354(10) .
C18 H18A 0.9300 .
C19 C20 1.388(9) .
C19 H19A 0.9300 .
C20 H20A 0.9300 .
C21 C22 1.366(12) .
C21 H21A 0.9300 .
C22 C23 1.301(15) .
C22 H22A 0.9300 .
C23 C24 1.403(16) .
C23 H23A 0.9300 .
C24 C25 1.372(14) .
C24 H24A 0.9300 .
C25 C26 1.444(11) .
C26 C27 1.391(10) .
C27 C28 1.366(13) .
C27 H27A 0.9300 .
C28 C29 1.356(13) .
C28 H28A 0.9300 .
C29 C30 1.406(11) .
C29 H29A 0.9300 .
C30 H30A 0.9300 .
C31 C32 1.382(8) .
C31 H31A 0.9300 .
C32 C33 1.345(10) .
C32 H32A 0.9300 .
C33 C34 1.361(10) .
C33 H33A 0.9300 .
C34 C35 1.396(8) .
C34 H34A 0.9300 .
C35 C36 1.473(8) .
C36 C37 1.382(8) .
C37 C38 1.365(9) .
C37 H37A 0.9300 .
C38 C39 1.336(10) .
C38 H38A 0.9300 .
C39 C40 1.387(9) .
C39 H39A 0.9300 .
C40 H40A 0.9300 .
C41 C42 1.342(9) .
C41 H41A 0.9300 .
C42 C43 1.368(10) .
C42 H42A 0.9300 .
C43 C44 1.348(10) .
C43 H43A 0.9300 .
C44 C45 1.381(9) .
C44 H44A 0.9300 .
C45 C46 1.491(8) .
C46 C47 1.372(8) .
C47 C48 1.381(10) .
C47 H47A 0.9300 .
C48 C49 1.366(10) .
C48 H48A 0.9300 .
C49 C50 1.371(8) .
C49 H49A 0.9300 .
C50 H50A 0.9300 .
C51 C52 1.363(9) .
C51 H51A 0.9300 .
C52 C53 1.365(10) .
C52 H52A 0.9300 .
C53 C54 1.390(10) .
C53 H53A 0.9300 .
C54 C55 1.368(8) .
C54 H54A 0.9300 .
C55 C56 1.473(8) .
C56 C57 1.379(8) .
C57 C58 1.374(9) .
C57 H57A 0.9300 .
C58 C59 1.379(9) .
C58 H58A 0.9300 .
C59 C60 1.352(8) .
C59 H59A 0.9300 .
C60 H60A 0.9300 .
C61 C62 1.342(9) .
C61 H61A 0.9300 .
C62 C63 1.365(10) .
C62 H62A 0.9300 .
C63 C64 1.390(9) .
C63 H63A 0.9300 .
C64 C65 1.367(8) .
C64 H64A 0.9300 .
C65 C66 1.471(8) .
C66 C67 1.376(8) .
C67 C68 1.377(9) .
C67 H67A 0.9300 .
C68 C69 1.358(9) .
C68 H68A 0.9300 .
C69 C70 1.354(8) .
C69 H69A 0.9300 .
C70 H70A 0.9300 .
O3W O17W 0.67(5) .
